data_4501214
loop_
_publ_author_name
'Gao, Qiang'
'Wang, Xiqu'
'Conato, Marlon T.'
'Makarenko, Tatyana'
'Jacobson, Allan J.'

_publ_section_title
;
 Microporous, Homochiral Structures Containing Iron Oxo-Clusters Supported
 by Antimony(III) Tartrate Scaffolds
;
_journal_issue 10
_journal_name_full 'Crystal Growth &amp; Design'
_journal_page_first 4632
_journal_paper_doi 10.1021/cg200899w
_journal_volume 11
_journal_year 2011
_chemical_formula_sum 'C24 H53 Fe4 Na7 O58 Sb6'
_chemical_formula_weight 2384.49
_chemical_name_systematic
; 
 ? 
;
_space_group_IT_number 5
_symmetry_space_group_name_Hall 'C 2y'
_symmetry_space_group_name_H-M 'C 1 2 1'
_atom_sites_solution_hydrogens geom
_atom_sites_solution_primary direct
_atom_sites_solution_secondary difmap
_audit_creation_method SHELXL-97
_cell_angle_alpha 90.00
_cell_angle_beta 120.0110(10)
_cell_angle_gamma 90.00
_cell_formula_units_Z 2
_cell_length_a 16.8704(7)
_cell_length_b 21.2935(9)
_cell_length_c 9.5632(4)
_cell_measurement_reflns_used 8101
_cell_measurement_temperature 296(2)
_cell_measurement_theta_max 28.31
_cell_measurement_theta_min 2.34
_cell_volume 2974.8(2)
_computing_cell_refinement Bruker-ApexII
_computing_data_collection Bruker-ApexII
_computing_data_reduction Bruker-ApexII
_computing_structure_refinement 'SHELXL-97 (Sheldrick, 1997)'
_computing_structure_solution Bruker-ApexII
_diffrn_ambient_temperature 296(2)
_diffrn_measured_fraction_theta_full 0.998
_diffrn_measured_fraction_theta_max 0.928
_diffrn_measurement_device_type Bruker-ApexII
_diffrn_measurement_method 'narrow frame'
_diffrn_radiation_monochromator graphite
_diffrn_radiation_source 'fine-focus sealed tube'
_diffrn_radiation_type MoK\a
_diffrn_radiation_wavelength 0.71073
_diffrn_reflns_av_R_equivalents 0.0322
_diffrn_reflns_av_sigmaI/netI 0.0278
_diffrn_reflns_limit_h_max 22
_diffrn_reflns_limit_h_min -21
_diffrn_reflns_limit_k_max 27
_diffrn_reflns_limit_k_min -28
_diffrn_reflns_limit_l_max 7
_diffrn_reflns_limit_l_min -12
_diffrn_reflns_number 9078
_diffrn_reflns_theta_full 25.00
_diffrn_reflns_theta_max 28.42
_diffrn_reflns_theta_min 2.34
_exptl_absorpt_coefficient_mu 3.811
_exptl_absorpt_correction_T_max 0.368
_exptl_absorpt_correction_T_min 0.332
_exptl_absorpt_correction_type multi-scan
_exptl_absorpt_process_details 'Blessing, 1995'
_exptl_crystal_colour yellow
_exptl_crystal_density_diffrn 2.662
_exptl_crystal_density_method 'not measured'
_exptl_crystal_description polyhedron
_exptl_crystal_F_000 2296
_exptl_crystal_size_max 0.30
_exptl_crystal_size_mid 0.25
_exptl_crystal_size_min 0.25
_refine_diff_density_max 1.280
_refine_diff_density_min -1.281
_refine_diff_density_rms 0.153
_refine_ls_abs_structure_details 'Flack H D (1983), Acta Cryst. A39, 876-881'
_refine_ls_abs_structure_Flack 0.004(18)
_refine_ls_extinction_method none
_refine_ls_goodness_of_fit_ref 1.020
_refine_ls_hydrogen_treatment constrain
_refine_ls_matrix_type full
_refine_ls_number_parameters 453
_refine_ls_number_reflns 6512
_refine_ls_number_restraints 1
_refine_ls_restrained_S_all 1.019
_refine_ls_R_factor_all 0.0303
_refine_ls_R_factor_gt 0.0301
_refine_ls_shift/su_max 0.017
_refine_ls_shift/su_mean 0.001
_refine_ls_structure_factor_coef Fsqd
_refine_ls_weighting_details 'calc w=1/[\s^2^(Fo^2^)+(0.0648P)^2^+6.0394P] where P=(Fo^2^+2Fc^2^)/3'
_refine_ls_weighting_scheme calc
_refine_ls_wR_factor_gt 0.0836
_refine_ls_wR_factor_ref 0.0838
_reflns_number_gt 6442
_reflns_number_total 6512
_reflns_threshold_expression >2sigma(I)
_cod_data_source_file cg200899w_si_002.cif
_cod_data_source_block 1
_cod_original_sg_symbol_H-M C2
_cod_database_code 4501214

loop_
_symmetry_equiv_pos_as_xyz
'x, y, z'
'-x, y, -z'
'x+1/2, y+1/2, z'
'-x+1/2, y+1/2, -z'

loop_
_atom_site_label
_atom_site_type_symbol
_atom_site_fract_x
_atom_site_fract_y
_atom_site_fract_z
_atom_site_U_iso_or_equiv
_atom_site_adp_type
_atom_site_occupancy
_atom_site_symmetry_multiplicity
_atom_site_calc_flag
_atom_site_refinement_flags
Sb2 Sb -0.08742(2) 0.392513(16) 0.22313(4) 0.01734(9) Uani 1 1 d .
Sb3 Sb 0.11413(2) 0.485489(15) 0.43624(4) 0.01822(8) Uani 1 1 d .
Sb4 Sb -0.10205(2) 0.560250(16) 0.20332(4) 0.01901(9) Uani 1 1 d .
Fe1 Fe 0.0000 0.47824(6) 0.0000 0.01671(18) Uani 1 2 d S
Fe2 Fe 0.0000 0.62616(5) 0.0000 0.0206(2) Uani 1 2 d S
Fe3 Fe 0.18454(5) 0.40625(3) 0.19632(9) 0.01841(16) Uani 1 1 d .
Na1 Na 0.0000 0.31049(19) 0.0000 0.0327(8) Uani 1 2 d S
Na2 Na 0.1546(3) 0.76199(17) -0.1194(5) 0.0564(9) Uani 1 1 d .
Na3 Na 0.3485(2) 0.69081(16) 0.1469(5) 0.0511(8) Uani 1 1 d .
Na4 Na 0.2081(3) 0.56385(14) 0.2241(4) 0.0431(7) Uani 1 1 d .
O1 O -0.0609(2) 0.55247(17) 0.0450(4) 0.0178(7) Uani 1 1 d .
O2 O -0.0761(3) 0.41102(17) 0.0317(4) 0.0171(7) Uani 1 1 d .
O3 O 0.1094(2) 0.47342(18) 0.2285(4) 0.0179(6) Uani 1 1 d .
O4 O -0.0277(2) 0.47942(19) 0.3160(4) 0.0179(6) Uani 1 1 d .
O5 O 0.2584(3) 0.35979(19) 0.1105(5) 0.0293(9) Uani 1 1 d .
O6 O 0.3759(4) 0.3680(3) 0.0659(8) 0.0460(13) Uani 1 1 d .
O7 O 0.2727(3) 0.4726(2) 0.2157(5) 0.0285(8) Uani 1 1 d .
O8 O 0.2412(3) 0.6016(2) 0.0131(6) 0.0330(9) Uani 1 1 d .
O9 O 0.3885(4) 0.5889(3) 0.0930(9) 0.0562(16) Uani 1 1 d .
O10 O 0.1960(3) 0.48954(19) -0.1189(5) 0.0249(8) Uani 1 1 d .
O11 O -0.0436(3) 0.6841(2) 0.1194(5) 0.0302(9) Uani 1 1 d .
O12 O 0.0034(5) 0.7421(3) 0.3381(7) 0.0572(17) Uani 1 1 d .
O13 O 0.1179(3) 0.6441(2) 0.2000(5) 0.0256(8) Uani 1 1 d .
O14 O 0.2432(3) 0.5528(2) 0.5084(6) 0.0387(10) Uani 1 1 d .
O15 O 0.2912(4) 0.6404(3) 0.6483(7) 0.0513(15) Uani 1 1 d .
O16 O 0.0701(3) 0.57678(18) 0.4001(5) 0.0240(8) Uani 1 1 d .
O17 O -0.0626(3) 0.28587(19) 0.1859(5) 0.0267(8) Uani 1 1 d .
O18 O 0.0254(3) 0.2069(2) 0.3360(6) 0.0374(11) Uani 1 1 d .
O19 O 0.0472(2) 0.37292(18) 0.3796(5) 0.0219(8) Uani 1 1 d .
O20 O 0.2629(3) 0.3949(2) 0.4442(5) 0.0282(8) Uani 1 1 d .
O21 O 0.2826(3) 0.3353(3) 0.6505(5) 0.0403(12) Uani 1 1 d .
O22 O 0.1396(3) 0.32451(18) 0.2245(4) 0.0209(7) Uani 1 1 d .
O23W O 0.3650(5) 0.6318(4) 0.3825(7) 0.0677(19) Uani 1 1 d .
O24W O 0.2269(4) 0.7391(2) 0.1580(9) 0.0535(15) Uani 1 1 d .
O25W O 0.2788(4) 0.7239(2) -0.1406(7) 0.0446(12) Uani 1 1 d .
O26W O 0.0000 0.1881(5) 0.0000 0.091(4) Uani 1 2 d S
O27W O 0.4455(5) 0.3959(6) 0.8481(10) 0.111(4) Uani 1 1 d .
O28W O 0.4409(4) 0.5685(10) 0.7960(11) 0.198(9) Uani 1 1 d .
O29W O 0.4290(9) 0.4982(10) 0.5302(13) 0.198(9) Uani 1 1 d .
O30W O 0.4503(7) 0.3686(6) 0.618(3) 0.121(9) Uani 0.50 1 d P
C1 C 0.3094(4) 0.5685(3) 0.0354(7) 0.0306(13) Uani 1 1 d .
C2 C 0.2904(4) 0.4998(3) -0.0140(7) 0.0257(11) Uani 1 1 d .
H2 H 0.3243 0.4875 -0.0681 0.031 Uiso 1 1 calc R
C3 C 0.3243(4) 0.4613(3) 0.1407(7) 0.0256(11) Uani 1 1 d .
H3 H 0.3880 0.4731 0.2159 0.031 Uiso 1 1 calc R
C4 C 0.3215(4) 0.3915(3) 0.1027(7) 0.0281(11) Uani 1 1 d .
C5 C 0.0201(5) 0.7036(3) 0.2602(7) 0.0309(13) Uani 1 1 d .
C6 C 0.1124(4) 0.6744(3) 0.3240(7) 0.0252(11) Uani 1 1 d .
H6 H 0.1588 0.7077 0.3677 0.030 Uiso 1 1 calc R
C7 C 0.1299(4) 0.6288(3) 0.4618(6) 0.0228(10) Uani 1 1 d .
H7 H 0.1190 0.6508 0.5407 0.027 Uiso 1 1 calc R
C8 C 0.2302(4) 0.6061(3) 0.5459(7) 0.0279(12) Uani 1 1 d .
C9 C 0.0108(4) 0.2629(3) 0.3044(7) 0.0237(10) Uani 1 1 d .
C10 C 0.0827(4) 0.3112(2) 0.4113(7) 0.0208(10) Uani 1 1 d .
H10 H 0.1040 0.3011 0.5247 0.025 Uiso 1 1 calc R
C11 C 0.1643(3) 0.3070(2) 0.3822(6) 0.0189(9) Uani 1 1 d .
H11 H 0.1853 0.2633 0.3985 0.023 Uiso 1 1 calc R
C12 C 0.2437(4) 0.3483(3) 0.5045(6) 0.0224(10) Uani 1 1 d .

loop_
_atom_site_aniso_label
_atom_site_aniso_U_11
_atom_site_aniso_U_22
_atom_site_aniso_U_33
_atom_site_aniso_U_23
_atom_site_aniso_U_13
_atom_site_aniso_U_12
Sb2 0.01886(16) 0.01841(17) 0.01601(16) 0.00132(12) 0.00965(13) -0.00101(12)
Sb3 0.02066(16) 0.02056(18) 0.01293(14) -0.00011(12) 0.00802(12) 0.00008(12)
Sb4 0.02543(16) 0.01768(16) 0.01818(16) -0.00002(12) 0.01409(13) 0.00222(13)
Fe1 0.0210(4) 0.0155(4) 0.0150(4) 0.000 0.0100(4) 0.000
Fe2 0.0300(5) 0.0157(5) 0.0201(5) 0.000 0.0156(4) 0.000
Fe3 0.0207(3) 0.0181(4) 0.0168(3) 0.0005(3) 0.0096(3) 0.0007(3)
Na1 0.0288(17) 0.043(2) 0.0242(16) 0.000 0.0118(14) 0.000
Na2 0.058(2) 0.0459(18) 0.071(2) -0.0134(17) 0.0366(18) -0.0149(15)
Na3 0.0505(18) 0.0408(16) 0.062(2) -0.0116(15) 0.0285(16) -0.0106(14)
Na4 0.085(2) 0.0286(14) 0.0448(15) 0.0144(12) 0.0539(16) 0.0255(14)
O1 0.0236(16) 0.0149(16) 0.0177(16) 0.0010(13) 0.0124(13) 0.0002(14)
O2 0.0221(17) 0.0174(16) 0.0139(15) 0.0016(13) 0.0106(14) -0.0011(13)
O3 0.0194(15) 0.0201(17) 0.0154(14) -0.0023(14) 0.0095(12) -0.0015(14)
O4 0.0188(14) 0.0168(15) 0.0171(14) -0.0007(14) 0.0082(12) -0.0016(14)
O5 0.030(2) 0.027(2) 0.037(2) 0.0000(18) 0.0208(18) -0.0017(17)
O6 0.046(3) 0.042(3) 0.070(4) 0.002(2) 0.044(3) 0.002(2)
O7 0.034(2) 0.027(2) 0.0284(19) -0.0017(17) 0.0190(16) -0.0067(18)
O8 0.032(2) 0.028(2) 0.035(2) -0.0074(18) 0.0129(18) -0.0078(18)
O9 0.030(3) 0.047(3) 0.082(4) -0.007(3) 0.021(3) -0.016(2)
O10 0.0189(17) 0.023(2) 0.0278(18) -0.0048(16) 0.0080(14) -0.0029(15)
O11 0.034(2) 0.0245(19) 0.029(2) -0.0051(16) 0.0125(18) 0.0035(17)
O12 0.063(4) 0.057(4) 0.034(3) -0.020(3) 0.011(3) 0.021(3)
O13 0.031(2) 0.026(2) 0.0223(19) -0.0022(15) 0.0151(17) -0.0038(16)
O14 0.030(2) 0.033(2) 0.048(3) -0.006(2) 0.0158(19) -0.0030(19)
O15 0.034(3) 0.057(4) 0.050(3) -0.026(3) 0.012(2) -0.023(2)
O16 0.0231(18) 0.0194(18) 0.0252(19) -0.0010(14) 0.0090(15) -0.0013(14)
O17 0.0275(19) 0.0230(19) 0.025(2) -0.0016(15) 0.0098(16) -0.0038(15)
O18 0.039(2) 0.021(2) 0.040(3) 0.0035(18) 0.010(2) -0.0023(18)
O19 0.0145(16) 0.0211(18) 0.0260(19) -0.0023(14) 0.0071(14) 0.0028(13)
O20 0.0270(19) 0.033(2) 0.0196(17) 0.0033(16) 0.0075(15) -0.0062(17)
O21 0.034(2) 0.051(3) 0.0173(19) 0.0115(19) -0.0010(17) -0.012(2)
O22 0.0265(19) 0.0219(18) 0.0153(16) 0.0003(14) 0.0112(15) -0.0017(15)
O23W 0.067(4) 0.091(5) 0.042(3) -0.022(3) 0.024(3) -0.022(4)
O24W 0.064(4) 0.036(3) 0.080(4) -0.020(3) 0.051(3) -0.018(3)
O25W 0.060(3) 0.033(2) 0.054(3) -0.006(2) 0.039(3) -0.012(2)
O26W 0.166(13) 0.060(6) 0.108(9) 0.000 0.115(10) 0.000
O27W 0.040(3) 0.228(12) 0.075(5) -0.058(6) 0.035(3) -0.061(5)
O28W 0.017(3) 0.50(3) 0.074(6) 0.085(10) 0.021(3) 0.063(7)
O29W 0.115(9) 0.36(3) 0.078(7) -0.037(12) 0.020(6) 0.061(13)
O30W 0.005(4) 0.044(7) 0.26(3) 0.015(10) 0.022(8) 0.004(4)
C1 0.027(3) 0.031(3) 0.032(3) -0.003(2) 0.013(2) -0.011(2)
C2 0.018(2) 0.035(3) 0.027(3) 0.002(2) 0.014(2) -0.001(2)
C3 0.019(2) 0.027(3) 0.026(3) 0.000(2) 0.007(2) -0.0063(19)
C4 0.025(3) 0.032(3) 0.030(3) 0.005(2) 0.016(2) 0.003(2)
C5 0.046(3) 0.020(3) 0.024(3) -0.004(2) 0.016(3) 0.004(2)
C6 0.034(3) 0.022(3) 0.018(2) -0.004(2) 0.012(2) -0.009(2)
C7 0.024(2) 0.023(3) 0.018(2) -0.006(2) 0.009(2) -0.004(2)
C8 0.031(3) 0.032(3) 0.019(2) -0.007(2) 0.011(2) -0.007(2)
C9 0.025(2) 0.025(3) 0.021(2) 0.000(2) 0.012(2) -0.003(2)
C10 0.021(2) 0.018(2) 0.019(2) 0.0032(19) 0.0069(19) -0.001(2)
C11 0.019(2) 0.016(2) 0.018(2) 0.0034(17) 0.0071(18) 0.0015(17)
C12 0.023(2) 0.024(3) 0.019(2) 0.002(2) 0.010(2) 0.001(2)

loop_
_atom_type_symbol
_atom_type_description
_atom_type_scat_dispersion_real
_atom_type_scat_dispersion_imag
_atom_type_scat_source
C C 0.0033 0.0016 'International Tables Vol C Tables 4.2.6.8 and 6.1.1.4'
O O 0.0106 0.0060 'International Tables Vol C Tables 4.2.6.8 and 6.1.1.4'
Fe Fe 0.3463 0.8444 'International Tables Vol C Tables 4.2.6.8 and 6.1.1.4'
Sb Sb -0.5866 1.5461 'International Tables Vol C Tables 4.2.6.8 and 6.1.1.4'
Na Na 0.0362 0.0249 'International Tables Vol C Tables 4.2.6.8 and 6.1.1.4'
H H 0.0000 0.0000 'International Tables Vol C Tables 4.2.6.8 and 6.1.1.4'

loop_
_geom_angle_atom_site_label_1
_geom_angle_atom_site_label_2
_geom_angle_atom_site_label_3
_geom_angle
_geom_angle_site_symmetry_1
_geom_angle_site_symmetry_3
O2 Sb2 O19 97.60(15) . .
O2 Sb2 O4 88.12(14) . .
O19 Sb2 O4 75.25(14) . .
O2 Sb2 O17 86.88(15) . .
O19 Sb2 O17 72.47(15) . .
O4 Sb2 O17 146.33(14) . .
O2 Sb2 Na1 44.56(12) . .
O19 Sb2 Na1 72.53(11) . .
O4 Sb2 Na1 115.48(10) . .
O17 Sb2 Na1 44.69(12) . .
O3 Sb3 O16 97.22(16) . .
O3 Sb3 O4 88.81(13) . .
O16 Sb3 O4 75.26(16) . .
O3 Sb3 O14 86.61(16) . .
O16 Sb3 O14 71.44(16) . .
O4 Sb3 O14 145.49(16) . .
O3 Sb3 Na4 44.62(12) . .
O16 Sb3 Na4 71.67(13) . .
O4 Sb3 Na4 115.61(11) . .
O14 Sb3 Na4 44.33(14) . .
O1 Sb4 O10 97.89(15) . 2
O1 Sb4 O4 88.59(14) . .
O10 Sb4 O4 75.07(14) 2 .
O1 Sb4 O8 86.35(15) . 2
O10 Sb4 O8 72.34(15) 2 2
O4 Sb4 O8 145.95(15) . 2
O1 Sb4 Na4 44.15(12) . 2
O10 Sb4 Na4 73.48(12) 2 2
O4 Sb4 Na4 116.06(10) . 2
O8 Sb4 Na4 44.26(13) 2 2
O3 Fe1 O3 174.2(2) 2 .
O3 Fe1 O2 96.01(15) 2 2
O3 Fe1 O2 79.91(14) . 2
O3 Fe1 O2 79.91(14) 2 .
O3 Fe1 O2 96.01(15) . .
O2 Fe1 O2 91.1(2) 2 .
O3 Fe1 O1 95.41(15) 2 2
O3 Fe1 O1 89.06(14) . 2
O2 Fe1 O1 95.23(13) 2 2
O2 Fe1 O1 172.51(16) . 2
O3 Fe1 O1 89.06(14) 2 .
O3 Fe1 O1 95.41(15) . .
O2 Fe1 O1 172.51(16) 2 .
O2 Fe1 O1 95.23(13) . .
O1 Fe1 O1 78.8(2) 2 .
O3 Fe1 Na4 139.57(11) 2 .
O3 Fe1 Na4 44.79(11) . .
O2 Fe1 Na4 86.83(11) 2 .
O2 Fe1 Na4 140.48(11) . .
O1 Fe1 Na4 44.27(11) 2 .
O1 Fe1 Na4 85.73(11) . .
O3 Fe1 Na4 44.79(11) 2 2
O3 Fe1 Na4 139.57(11) . 2
O2 Fe1 Na4 140.48(11) 2 2
O2 Fe1 Na4 86.83(11) . 2
O1 Fe1 Na4 85.73(11) 2 2
O1 Fe1 Na4 44.27(11) . 2
Na4 Fe1 Na4 118.50(9) . 2
O3 Fe1 Na1 87.12(11) 2 .
O3 Fe1 Na1 87.12(11) . .
O2 Fe1 Na1 45.55(11) 2 .
O2 Fe1 Na1 45.55(11) . .
O1 Fe1 Na1 140.62(10) 2 .
O1 Fe1 Na1 140.62(10) . .
Na4 Fe1 Na1 120.75(4) . .
Na4 Fe1 Na1 120.75(4) 2 .
O13 Fe2 O13 157.8(3) . 2
O13 Fe2 O1 108.23(15) . .
O13 Fe2 O1 89.07(16) 2 .
O13 Fe2 O1 89.07(16) . 2
O13 Fe2 O1 108.23(15) 2 2
O1 Fe2 O1 79.2(2) . 2
O13 Fe2 O11 79.24(17) . .
O13 Fe2 O11 87.44(17) 2 .
O1 Fe2 O11 89.23(16) . .
O1 Fe2 O11 160.15(16) 2 .
O13 Fe2 O11 87.44(17) . 2
O13 Fe2 O11 79.24(17) 2 2
O1 Fe2 O11 160.15(16) . 2
O1 Fe2 O11 89.23(16) 2 2
O11 Fe2 O11 106.0(3) . 2
O13 Fe2 Na4 156.68(13) . 2
O13 Fe2 Na4 40.06(14) 2 2
O1 Fe2 Na4 49.43(11) . 2
O1 Fe2 Na4 92.17(12) 2 2
O11 Fe2 Na4 92.40(13) . 2
O11 Fe2 Na4 115.86(13) 2 2
O13 Fe2 Na4 40.06(14) . .
O13 Fe2 Na4 156.68(13) 2 .
O1 Fe2 Na4 92.17(12) . .
O1 Fe2 Na4 49.43(11) 2 .
O11 Fe2 Na4 115.86(13) . .
O11 Fe2 Na4 92.40(13) 2 .
Na4 Fe2 Na4 133.17(12) 2 .
O22 Fe3 O7 159.15(18) . .
O22 Fe3 O2 89.40(15) . 2
O7 Fe3 O2 107.10(16) . 2
O22 Fe3 O3 106.80(15) . .
O7 Fe3 O3 88.84(17) . .
O2 Fe3 O3 80.35(14) 2 .
O22 Fe3 O5 88.92(16) . .
O7 Fe3 O5 78.75(17) . .
O2 Fe3 O5 89.76(16) 2 .
O3 Fe3 O5 161.19(16) . .
O22 Fe3 O20 79.01(16) . .
O7 Fe3 O20 87.52(16) . .
O2 Fe3 O20 162.09(16) 2 .
O3 Fe3 O20 89.89(16) . .
O5 Fe3 O20 103.50(18) . .
O22 Fe3 Na4 154.98(13) . .
O7 Fe3 Na4 40.02(14) . .
O2 Fe3 Na4 92.41(12) 2 .
O3 Fe3 Na4 49.18(11) . .
O5 Fe3 Na4 116.03(13) . .
O20 Fe3 Na4 92.48(13) . .
O22 Fe3 Na1 40.18(12) . .
O7 Fe3 Na1 155.91(12) . .
O2 Fe3 Na1 49.58(11) 2 .
O3 Fe3 Na1 92.16(11) . .
O5 Fe3 Na1 93.53(12) . .
O20 Fe3 Na1 116.54(12) . .
Na4 Fe3 Na1 132.85(9) . .
O22 Na1 O22 164.9(3) . 2
O22 Na1 O17 95.23(13) . 2
O22 Na1 O17 87.89(13) 2 2
O22 Na1 O17 87.89(13) . .
O22 Na1 O17 95.23(13) 2 .
O17 Na1 O17 156.1(3) 2 .
O22 Na1 O2 70.29(14) . 2
O22 Na1 O2 96.92(17) 2 2
O17 Na1 O2 71.60(13) 2 2
O17 Na1 O2 131.10(17) . 2
O22 Na1 O2 96.92(17) . .
O22 Na1 O2 70.29(14) 2 .
O17 Na1 O2 131.10(17) 2 .
O17 Na1 O2 71.60(13) . .
O2 Na1 O2 68.55(18) 2 .
O22 Na1 O26W 97.54(14) . .
O22 Na1 O26W 97.54(14) 2 .
O17 Na1 O26W 78.07(13) 2 .
O17 Na1 O26W 78.07(13) . .
O2 Na1 O26W 145.73(9) 2 .
O2 Na1 O26W 145.73(9) . .
O22 Na1 C9 119.40(15) . 2
O22 Na1 C9 66.27(14) 2 2
O17 Na1 C9 25.08(15) 2 2
O17 Na1 C9 140.01(19) . 2
O2 Na1 C9 87.61(14) 2 2
O2 Na1 C9 126.83(15) . 2
O26W Na1 C9 70.28(13) . 2
O22 Na1 C9 66.27(14) . .
O22 Na1 C9 119.40(15) 2 .
O17 Na1 C9 140.01(19) 2 .
O17 Na1 C9 25.08(15) . .
O2 Na1 C9 126.83(15) 2 .
O2 Na1 C9 87.61(14) . .
O26W Na1 C9 70.28(13) . .
C9 Na1 C9 140.6(3) 2 .
O22 Na1 Fe3 33.91(11) . .
O22 Na1 Fe3 132.25(18) 2 .
O17 Na1 Fe3 85.62(10) 2 .
O17 Na1 Fe3 108.95(10) . .
O2 Na1 Fe3 36.64(9) 2 .
O2 Na1 Fe3 79.04(12) . .
O26W Na1 Fe3 126.91(6) . .
C9 Na1 Fe3 109.44(11) 2 .
C9 Na1 Fe3 94.16(11) . .
O22 Na1 Fe3 132.25(18) . 2
O22 Na1 Fe3 33.91(11) 2 2
O17 Na1 Fe3 108.95(10) 2 2
O17 Na1 Fe3 85.62(10) . 2
O2 Na1 Fe3 79.04(12) 2 2
O2 Na1 Fe3 36.64(9) . 2
O26W Na1 Fe3 126.91(6) . 2
C9 Na1 Fe3 94.16(11) 2 2
C9 Na1 Fe3 109.44(11) . 2
Fe3 Na1 Fe3 106.18(11) . 2
O22 Na1 Fe1 82.46(14) . .
O22 Na1 Fe1 82.46(14) 2 .
O17 Na1 Fe1 101.93(13) 2 .
O17 Na1 Fe1 101.93(13) . .
O2 Na1 Fe1 34.27(9) 2 .
O2 Na1 Fe1 34.27(9) . .
O26W Na1 Fe1 180.0 . .
C9 Na1 Fe1 109.72(13) 2 .
C9 Na1 Fe1 109.72(13) . .
Fe3 Na1 Fe1 53.09(6) . .
Fe3 Na1 Fe1 53.09(6) 2 .
O25W Na2 O24W 92.6(3) . .
O25W Na2 O6 129.3(2) . 4
O24W Na2 O6 90.0(2) . 4
O25W Na2 O12 120.0(3) . 2
O24W Na2 O12 130.7(2) . 2
O6 Na2 O12 94.9(3) 4 2
O25W Na2 O11 118.1(2) . 2
O24W Na2 O11 80.1(2) . 2
O6 Na2 O11 112.2(2) 4 2
O12 Na2 O11 52.73(17) 2 2
O25W Na2 O5 76.10(18) . 4
O24W Na2 O5 99.7(2) . 4
O6 Na2 O5 53.59(16) 4 4
O12 Na2 O5 122.3(2) 2 4
O11 Na2 O5 165.8(2) 2 4
O25W Na2 C4 103.8(2) . 4
O24W Na2 C4 99.3(2) . 4
O6 Na2 C4 26.46(16) 4 4
O12 Na2 C4 106.4(2) 2 4
O11 Na2 C4 138.1(2) 2 4
O5 Na2 C4 27.71(15) 4 4
O25W Na2 C5 124.5(2) . 2
O24W Na2 C5 105.9(2) . 2
O6 Na2 C5 103.1(2) 4 2
O12 Na2 C5 25.59(17) 2 2
O11 Na2 C5 27.24(16) 2 2
O5 Na2 C5 145.5(2) 4 2
C4 Na2 C5 123.1(2) 4 2
O25W Na2 Na3 48.17(18) . .
O24W Na2 Na3 44.60(17) . .
O6 Na2 Na3 119.5(2) 4 .
O12 Na2 Na3 143.1(2) 2 .
O11 Na2 Na3 98.45(16) 2 .
O5 Na2 Na3 91.02(15) 4 .
C4 Na2 Na3 110.38(17) 4 .
C5 Na2 Na3 123.44(17) 2 .
O24W Na3 O9 138.7(2) . .
O24W Na3 O17 96.6(2) . 3
O9 Na3 O17 124.5(2) . 3
O24W Na3 O23W 83.3(3) . .
O9 Na3 O23W 79.7(3) . .
O17 Na3 O23W 120.2(2) 3 .
O24W Na3 O25W 89.2(3) . .
O9 Na3 O25W 92.7(2) . .
O17 Na3 O25W 81.30(19) 3 .
O23W Na3 O25W 157.8(2) . .
O24W Na3 O8 86.0(2) . .
O9 Na3 O8 53.91(17) . .
O17 Na3 O8 161.2(2) 3 .
O23W Na3 O8 78.6(2) . .
O25W Na3 O8 80.09(19) . .
O24W Na3 O18 129.1(2) . 3
O9 Na3 O18 85.47(19) . 3
O17 Na3 O18 52.07(15) 3 3
O23W Na3 O18 82.4(2) . 3
O25W Na3 O18 118.0(2) . 3
O8 Na3 O18 137.4(2) . 3
O24W Na3 C1 112.7(2) . .
O9 Na3 C1 26.58(18) . .
O17 Na3 C1 148.4(2) 3 .
O23W Na3 C1 76.7(2) . .
O25W Na3 C1 87.2(2) . .
O8 Na3 C1 27.38(17) . .
O18 Na3 C1 111.0(2) 3 .
O24W Na3 C9 111.9(2) . 3
O9 Na3 C9 107.7(2) . 3
O17 Na3 C9 26.97(16) 3 3
O23W Na3 C9 98.8(2) . 3
O25W Na3 C9 103.4(2) . 3
O8 Na3 C9 161.6(2) . 3
O18 Na3 C9 25.63(16) 3 3
C1 Na3 C9 134.2(2) . 3
O24W Na3 Na2 44.8(2) . .
O9 Na3 Na2 121.3(2) . .
O17 Na3 Na2 91.88(15) 3 .
O23W Na3 Na2 123.2(2) . .
O25W Na3 Na2 44.64(16) . .
O8 Na3 Na2 76.79(15) . .
O18 Na3 Na2 143.95(16) 3 .
C1 Na3 Na2 100.35(17) . .
C9 Na3 Na2 118.54(16) 3 .
O24W Na3 Na4 70.57(16) . .
O9 Na3 Na4 71.15(17) . .
O17 Na3 Na4 158.95(17) 3 .
O23W Na3 Na4 43.71(17) . .
O25W Na3 Na4 114.13(17) . .
O8 Na3 Na4 38.25(13) . .
O18 Na3 Na4 123.27(17) 3 .
C1 Na3 Na4 50.95(14) . .
C9 Na3 Na4 142.49(17) 3 .
Na2 Na3 Na4 90.18(11) . .
O13 Na4 O7 168.5(3) . .
O13 Na4 O8 95.02(18) . .
O7 Na4 O8 86.58(16) . .
O13 Na4 O14 87.84(18) . .
O7 Na4 O14 95.91(18) . .
O8 Na4 O14 153.1(2) . .
O13 Na4 O1 72.35(16) . 2
O7 Na4 O1 97.30(18) . 2
O8 Na4 O1 73.20(15) . 2
O14 Na4 O1 132.52(19) . 2
O13 Na4 O3 99.40(18) . .
O7 Na4 O3 71.43(15) . .
O8 Na4 O3 132.09(18) . .
O14 Na4 O3 73.26(15) . .
O1 Na4 O3 68.35(15) 2 .
O13 Na4 O23W 94.2(2) . .
O7 Na4 O23W 97.2(2) . .
O8 Na4 O23W 74.20(19) . .
O14 Na4 O23W 78.9(2) . .
O1 Na4 O23W 143.3(2) 2 .
O3 Na4 O23W 148.4(2) . .
O13 Na4 C1 118.15(19) . .
O7 Na4 C1 65.22(16) . .
O8 Na4 C1 23.97(16) . .
O14 Na4 C1 138.9(2) . .
O1 Na4 C1 87.52(16) 2 .
O3 Na4 C1 126.63(17) . .
O23W Na4 C1 68.53(18) . .
O13 Na4 C8 67.00(17) . .
O7 Na4 C8 118.34(19) . .
O8 Na4 C8 139.7(2) . .
O14 Na4 C8 23.26(17) . .
O1 Na4 C8 128.01(18) 2 .
O3 Na4 C8 87.57(15) . .
O23W Na4 C8 71.72(19) . .
C1 Na4 C8 140.2(2) . .
O13 Na4 Fe2 35.15(12) . .
O7 Na4 Fe2 133.89(18) . .
O8 Na4 Fe2 86.65(14) . .
O14 Na4 Fe2 109.76(14) . .
O1 Na4 Fe2 37.51(9) 2 .
O3 Na4 Fe2 79.99(13) . .
O23W Na4 Fe2 124.4(2) . .
C1 Na4 Fe2 109.17(14) . .
C8 Na4 Fe2 95.14(14) . .
O13 Na4 Fe3 135.18(18) . .
O7 Na4 Fe3 34.72(11) . .
O8 Na4 Fe3 108.90(14) . .
O14 Na4 Fe3 86.93(14) . .
O1 Na4 Fe3 78.97(12) 2 .
O3 Na4 Fe3 36.97(9) . .
O23W Na4 Fe3 128.1(2) . .
C1 Na4 Fe3 93.69(14) . .
C8 Na4 Fe3 108.87(14) . .
Fe2 Na4 Fe3 107.47(11) . .
O13 Na4 Sb4 88.43(14) . 2
O7 Na4 Sb4 85.08(13) . 2
O8 Na4 Sb4 42.23(11) . 2
O14 Na4 Sb4 164.58(18) . 2
O1 Na4 Sb4 32.57(9) 2 2
O3 Na4 Sb4 92.62(12) . 2
O23W Na4 Sb4 116.27(16) . 2
C1 Na4 Sb4 55.06(12) . 2
C8 Na4 Sb4 155.07(16) . 2
Fe2 Na4 Sb4 60.47(6) . 2
Fe3 Na4 Sb4 85.20(7) . 2
Sb4 O1 Fe2 120.57(18) . .
Sb4 O1 Fe1 129.51(18) . .
Fe2 O1 Fe1 101.04(16) . .
Sb4 O1 Na4 103.29(16) . 2
Fe2 O1 Na4 93.06(14) . 2
Fe1 O1 Na4 101.54(16) . 2
Sb2 O2 Fe3 122.20(18) . 2
Sb2 O2 Fe1 129.58(19) . .
Fe3 O2 Fe1 99.85(15) 2 .
Sb2 O2 Na1 103.13(15) . .
Fe3 O2 Na1 93.78(14) 2 .
Fe1 O2 Na1 100.18(15) . .
Sb3 O3 Fe3 122.14(18) . .
Sb3 O3 Fe1 129.34(17) . .
Fe3 O3 Fe1 99.88(15) . .
Sb3 O3 Na4 102.75(16) . .
Fe3 O3 Na4 93.84(13) . .
Fe1 O3 Na4 101.06(16) . .
Sb3 O4 Sb2 118.00(18) . .
Sb3 O4 Sb4 117.63(18) . .
Sb2 O4 Sb4 118.41(16) . .
C4 O5 Fe3 116.9(4) . .
C4 O5 Na2 87.2(4) . 4_545
Fe3 O5 Na2 147.3(2) . 4_545
C4 O6 Na2 92.9(4) . 4_545
C3 O7 Fe3 117.3(3) . .
C3 O7 Na4 127.2(3) . .
Fe3 O7 Na4 105.27(19) . .
C1 O8 Sb4 110.8(4) . 2
C1 O8 Na4 103.7(4) . .
Sb4 O8 Na4 93.51(18) 2 .
C1 O8 Na3 88.5(3) . .
Sb4 O8 Na3 150.8(2) 2 .
Na4 O8 Na3 103.3(2) . .
C1 O9 Na3 93.2(5) . .
C2 O10 Sb4 123.0(4) . 2
C5 O11 Fe2 115.3(4) . .
C5 O11 Na2 91.1(4) . 2
Fe2 O11 Na2 151.1(2) . 2
C5 O12 Na2 94.5(5) . 2
C6 O13 Fe2 116.6(4) . .
C6 O13 Na4 127.0(4) . .
Fe2 O13 Na4 104.8(2) . .
C8 O14 Sb3 111.3(4) . .
C8 O14 Na4 104.4(4) . .
Sb3 O14 Na4 93.23(19) . .
C7 O16 Sb3 123.5(3) . .
C9 O17 Sb2 113.4(4) . .
C9 O17 Na3 93.8(3) . 3_445
Sb2 O17 Na3 132.7(2) . 3_445
C9 O17 Na1 98.2(3) . .
Sb2 O17 Na1 94.25(17) . .
Na3 O17 Na1 120.3(2) 3_445 .
C9 O18 Na3 86.4(4) . 3_445
C10 O19 Sb2 122.9(3) . .
C12 O20 Fe3 116.7(3) . .
C11 O22 Fe3 117.1(3) . .
C11 O22 Na1 126.2(3) . .
Fe3 O22 Na1 105.90(19) . .
Na3 O23W Na4 97.4(2) . .
Na3 O24W Na2 90.6(2) . .
Na2 O25W Na3 87.2(2) . .
O9 C1 O8 124.1(6) . .
O9 C1 C2 119.2(6) . .
O8 C1 C2 116.7(5) . .
O9 C1 Na3 60.2(4) . .
O8 C1 Na3 64.1(3) . .
C2 C1 Na3 176.1(4) . .
O9 C1 Na4 123.1(5) . .
O8 C1 Na4 52.4(3) . .
C2 C1 Na4 93.4(3) . .
Na3 C1 Na4 84.2(2) . .
O10 C2 C1 110.9(5) . .
O10 C2 C3 110.4(4) . .
C1 C2 C3 107.2(5) . .
O7 C3 C4 109.7(4) . .
O7 C3 C2 112.1(5) . .
C4 C3 C2 109.8(5) . .
O6 C4 O5 123.5(6) . .
O6 C4 C3 121.5(6) . .
O5 C4 C3 115.0(5) . .
O6 C4 Na2 60.6(4) . 4_545
O5 C4 Na2 65.1(3) . 4_545
C3 C4 Na2 165.2(4) . 4_545
O12 C5 O11 121.2(7) . .
O12 C5 C6 122.5(6) . .
O11 C5 C6 116.2(5) . .
O12 C5 Na2 59.9(4) . 2
O11 C5 Na2 61.7(3) . 2
C6 C5 Na2 175.9(4) . 2
O13 C6 C5 110.1(5) . .
O13 C6 C7 111.7(5) . .
C5 C6 C7 109.0(5) . .
O16 C7 C6 110.2(4) . .
O16 C7 C8 109.8(5) . .
C6 C7 C8 109.5(5) . .
O14 C8 O15 124.7(6) . .
O14 C8 C7 116.2(5) . .
O15 C8 C7 119.1(6) . .
O14 C8 Na4 52.3(3) . .
O15 C8 Na4 127.2(5) . .
C7 C8 Na4 91.0(3) . .
O18 C9 O17 125.0(5) . .
O18 C9 C10 119.7(5) . .
O17 C9 C10 115.3(5) . .
O18 C9 Na3 68.0(3) . 3_445
O17 C9 Na3 59.2(3) . 3_445
C10 C9 Na3 162.8(4) . 3_445
O18 C9 Na1 118.3(4) . .
O17 C9 Na1 56.8(3) . .
C10 C9 Na1 93.7(3) . .
Na3 C9 Na1 95.38(18) 3_445 .
O19 C10 C9 111.9(4) . .
O19 C10 C11 109.7(4) . .
C9 C10 C11 108.9(4) . .
O22 C11 C10 111.7(4) . .
O22 C11 C12 110.0(4) . .
C10 C11 C12 110.3(4) . .
O21 C12 O20 125.1(5) . .
O21 C12 C11 119.7(5) . .
O20 C12 C11 115.2(4) . .

loop_
_geom_bond_atom_site_label_1
_geom_bond_atom_site_label_2
_geom_bond_distance
_geom_bond_site_symmetry_2
Sb2 O2 1.973(4) .
Sb2 O19 2.043(4) .
Sb2 O4 2.082(4) .
Sb2 O17 2.368(4) .
Sb2 Na1 3.596(2) .
Sb3 O3 1.965(3) .
Sb3 O16 2.048(4) .
Sb3 O4 2.076(3) .
Sb3 O14 2.402(5) .
Sb3 Na4 3.554(3) .
Sb4 O1 1.963(4) .
Sb4 O10 2.037(4) 2
Sb4 O4 2.084(4) .
Sb4 O8 2.390(4) 2
Sb4 Na4 3.549(3) 2
Fe1 O3 2.039(3) 2
Fe1 O3 2.039(3) .
Fe1 O2 2.044(4) 2
Fe1 O2 2.044(4) .
Fe1 O1 2.045(4) 2
Fe1 O1 2.045(4) .
Fe1 Na4 3.565(4) .
Fe1 Na4 3.565(4) 2
Fe1 Na1 3.572(4) .
Fe2 O13 1.988(4) .
Fe2 O13 1.988(4) 2
Fe2 O1 2.036(4) .
Fe2 O1 2.036(4) 2
Fe2 O11 2.051(4) .
Fe2 O11 2.051(4) 2
Fe2 Na4 3.339(3) 2
Fe2 Na4 3.339(3) .
Fe3 O22 1.970(4) .
Fe3 O7 1.992(4) .
Fe3 O2 2.031(4) 2
Fe3 O3 2.034(4) .
Fe3 O5 2.057(4) .
Fe3 O20 2.072(4) .
Fe3 Na4 3.374(3) .
Fe3 Na1 3.395(3) .
Na1 O22 2.278(4) .
Na1 O22 2.278(4) 2
Na1 O17 2.536(4) 2
Na1 O17 2.536(4) .
Na1 O2 2.591(5) 2
Na1 O2 2.591(5) .
Na1 O26W 2.607(12) .
Na1 C9 3.001(6) 2
Na1 C9 3.001(6) .
Na1 Fe3 3.395(3) 2
Na2 O25W 2.349(7) .
Na2 O24W 2.351(9) .
Na2 O6 2.426(7) 4
Na2 O12 2.466(7) 2
Na2 O11 2.502(5) 2
Na2 O5 2.524(6) 4
Na2 C4 2.780(8) 4
Na2 C5 2.842(8) 2
Na2 Na3 3.339(5) .
Na3 O24W 2.344(7) .
Na3 O9 2.404(7) .
Na3 O17 2.434(5) 3
Na3 O23W 2.471(8) .
Na3 O25W 2.491(7) .
Na3 O8 2.491(5) .
Na3 O18 2.626(6) 3
Na3 C1 2.767(7) .
Na3 C9 2.828(7) 3
Na3 Na4 3.901(5) .
Na4 O13 2.222(5) .
Na4 O7 2.249(5) .
Na4 O8 2.482(5) .
Na4 O14 2.487(6) .
Na4 O1 2.540(5) 2
Na4 O3 2.559(5) .
Na4 O23W 2.718(8) .
Na4 C1 3.045(7) .
Na4 C8 3.045(6) .
Na4 Sb4 3.549(3) 2
O1 Na4 2.540(5) 2
O2 Fe3 2.031(4) 2
O5 C4 1.294(7) .
O5 Na2 2.524(6) 4_545
O6 C4 1.241(7) .
O6 Na2 2.426(7) 4_545
O7 C3 1.398(7) .
O8 C1 1.273(8) .
O8 Sb4 2.390(4) 2
O9 C1 1.240(8) .
O10 C2 1.411(6) .
O10 Sb4 2.037(4) 2
O11 C5 1.301(8) .
O11 Na2 2.502(5) 2
O12 C5 1.231(8) .
O12 Na2 2.466(7) 2
O13 C6 1.393(7) .
O14 C8 1.241(8) .
O15 C8 1.242(7) .
O16 C7 1.413(6) .
O17 C9 1.285(7) .
O17 Na3 2.434(5) 3_445
O18 C9 1.226(8) .
O18 Na3 2.626(6) 3_445
O19 C10 1.414(6) .
O20 C12 1.268(7) .
O21 C12 1.242(7) .
O22 C11 1.399(6) .
C1 C2 1.521(8) .
C2 C3 1.530(8) .
C3 C4 1.526(8) .
C4 Na2 2.780(8) 4_545
C5 C6 1.494(9) .
C5 Na2 2.842(8) 2
C6 C7 1.542(8) .
C7 C8 1.545(8) .
C9 C10 1.527(8) .
C9 Na3 2.828(7) 3_445
C10 C11 1.537(7) .
C11 C12 1.540(7) .
